data_1568513
loop_
_publ_author_name
'Ward, Robert J.'
'Rosal, Iker del'
'Kelley, Steven P.'
'Maron, Laurent'
'Walensky, Justin R.'

_publ_section_title
;
 Isolation of C1 through C4 derivatives from CO using heteroleptic
 uranium(iii) metallocene aryloxide complexes
;
_journal_issue 8
_journal_name_full 'Chemical Science'
_journal_page_first 2024
_journal_page_last 2032
_journal_paper_doi 10.1039/D2SC06375A
_journal_volume 14
_journal_year 2023
_chemical_formula_moiety 'C62 H82 O7 U2, 1.5(C5 H12)'
_chemical_formula_sum 'C69.5 H90 O7 U2'
_chemical_formula_weight 1513.47
_chemical_properties_physical Air-sensitive
_space_group_crystal_system monoclinic
_space_group_IT_number 15
_space_group_name_Hall '-C 2yc'
_space_group_name_H-M_alt 'C 1 2/c 1'
_atom_sites_solution_hydrogens geom
_audit_creation_date 2022-11-15
_audit_creation_method
;
Olex2 1.2
(compiled 2018.05.29 svn.r3508 for OlexSys, GUI svn.r5506)
;
_audit_update_record
;
2022-11-16 deposited with the CCDC.	2023-01-27 downloaded from the CCDC.
;
_cell_angle_alpha 90
_cell_angle_beta 100.911(3)
_cell_angle_gamma 90
_cell_formula_units_Z 8
_cell_length_a 43.0997(15)
_cell_length_b 14.4756(6)
_cell_length_c 20.4007(7)
_cell_measurement_reflns_used 9141
_cell_measurement_temperature 150.0
_cell_measurement_theta_max 72.87
_cell_measurement_theta_min 3.80
_cell_volume 12497.8(8)
_computing_cell_refinement 'Bruker Apex3 V.2018.1-0/SAINT V8.38A'
_computing_data_collection 'Bruker Apex3 V.2018.1-0'
_computing_data_reduction 'Bruker Apex3 V.2018.1-0/SAINT V8.38A'
_computing_molecular_graphics 'Olex2 (Dolomanov et al., 2009)'
_computing_publication_material 'Olex2 (Dolomanov et al., 2009)'
_computing_structure_refinement 'ShelXL (Sheldrick, 2015)'
_diffrn_ambient_temperature 150.0
_diffrn_measured_fraction_theta_full 1.000
_diffrn_measured_fraction_theta_max 0.980
_diffrn_measurement_device_type 'Bruker APEX II area detector'
_diffrn_measurement_method '\f and \w scans'
_diffrn_radiation_monochromator 'multi-layer optics'
_diffrn_radiation_type CuK\a
_diffrn_radiation_wavelength 1.54178
_diffrn_reflns_av_R_equivalents 0.1434
_diffrn_reflns_av_unetI/netI 0.0873
_diffrn_reflns_Laue_measured_fraction_full 1.000
_diffrn_reflns_Laue_measured_fraction_max 0.980
_diffrn_reflns_limit_h_max 53
_diffrn_reflns_limit_h_min -52
_diffrn_reflns_limit_k_max 17
_diffrn_reflns_limit_k_min -18
_diffrn_reflns_limit_l_max 25
_diffrn_reflns_limit_l_min -25
_diffrn_reflns_number 134606
_diffrn_reflns_point_group_measured_fraction_full 1.000
_diffrn_reflns_point_group_measured_fraction_max 0.980
_diffrn_reflns_theta_full 67.679
_diffrn_reflns_theta_max 75.587
_diffrn_reflns_theta_min 3.227
_diffrn_source 'Incoatec IMuS microfocus Cu tube'
_diffrn_standards_number 0
_exptl_absorpt_coefficient_mu 14.878
_exptl_absorpt_correction_T_max 0.7538
_exptl_absorpt_correction_T_min 0.4050
_exptl_absorpt_correction_type multi-scan
_exptl_absorpt_process_details 'Bruker AXScale'
_exptl_crystal_colour red
_exptl_crystal_colour_primary red
_exptl_crystal_density_diffrn 1.609
_exptl_crystal_description plate
_exptl_crystal_F_000 5976
_exptl_crystal_recrystallization_method 'Re-crystallisation from solvent: pentane'
_exptl_crystal_size_max 0.21
_exptl_crystal_size_mid 0.13
_exptl_crystal_size_min 0.02
_refine_diff_density_max 3.477
_refine_diff_density_min -7.130
_refine_diff_density_rms 0.305
_refine_ls_extinction_method none
_refine_ls_goodness_of_fit_ref 1.180
_refine_ls_hydrogen_treatment constr
_refine_ls_matrix_type full
_refine_ls_number_parameters 629
_refine_ls_number_reflns 12727
_refine_ls_number_restraints 1041
_refine_ls_restrained_S_all 1.142
_refine_ls_R_factor_all 0.1423
_refine_ls_R_factor_gt 0.1225
_refine_ls_shift/su_max 0.000
_refine_ls_shift/su_mean 0.000
_refine_ls_structure_factor_coef Fsqd
_refine_ls_weighting_details 'w=1/[\s^2^(Fo^2^)+(0.0001P)^2^+2003.6687P] where P=(Fo^2^+2Fc^2^)/3'
_refine_ls_weighting_scheme calc
_refine_ls_wR_factor_gt 0.2819
_refine_ls_wR_factor_ref 0.2921
_reflns_Friedel_coverage 0.000
_reflns_number_gt 10034
_reflns_number_total 12727
_reflns_threshold_expression 'I > 2\s(I)'
_cod_data_source_file d2sc06375a3.cif
_cod_data_source_block 6
_cod_original_formula_sum 'C69.50 H90 O7 U2'
_cod_database_code 1568513
_shelx_shelxl_version_number 2017/1
_shelx_space_group_comment
;
The symmetry employed for this shelxl refinement is uniquely defined
by the following loop, which should always be used as a source of
symmetry information in preference to the above space-group names.
They are only intended as comments.
;
_shelx_estimated_absorpt_t_max 0.755
_shelx_estimated_absorpt_t_min 0.146
_olex2_refinement_description
;
1. Fixed Uiso
 At 1.2 times of:
  All C(H) groups
 At 1.5 times of:
  All C(H,H,H) groups
2. Restrained distances
 C40'-C44' \\sim C40-C44 \\sim C43'-C44' \\sim C42'-C43' \\sim C43-C44 \\sim
C42'-C41' \\sim C43-C42 ~
 C42-C41 \\sim C40'-C41' \\sim C40-C41
 with sigma of 0.02
 C47'-C42' \\sim C46'-C41' \\sim C40'-C45' \\sim C49'-C44' \\sim C43'-C48'
\\sim C43-C48 \\sim C42-C47
 \\sim C46-C41 \\sim C49-C44 \\sim C45-C40 \\sim C49'-C44'
 with sigma of 0.02
 C46-C47 \\sim C48-C49 \\sim C46'-C47' \\sim C48'-C49' \\sim C49'-C45' \\sim
C48'-C47'
 with sigma of 0.02
 C21-C22 \\sim C26-C21 \\sim C51-C50 \\sim C55-C50
 with sigma of 0.02
 C23-C22 \\sim C26-C25 \\sim C51-C52 \\sim C55-C54
 with sigma of 0.02
 C52-C53 \\sim C53-C54 \\sim C25-C24 \\sim C23-C24
 with sigma of 0.02
3. Rigid body (RIGU) restrains
 All non-hydrogen atoms
 with sigma for 1-2 distances of 0.004 and sigma for 1-3 distances of 0.004
4. Others
 Fixed Sof: C41(0.6) C42(0.6) C43(0.6) C44(0.6) C40(0.6) C46(0.6) H46A(0.6)
 H46B(0.6) H46C(0.6) C47(0.6) H47A(0.6) H47B(0.6) H47C(0.6) C48(0.6) H48A(0.6)
 H48B(0.6) H48C(0.6) C48'(0.4) H48D(0.4) H48E(0.4) H48F(0.4) C44'(0.4)
 C43'(0.4) C41'(0.4) C40'(0.4) C42'(0.4) C49(0.6) H49A(0.6) H49B(0.6) H49C(0.6)
 C49'(0.4) H49D(0.4) H49E(0.4) H49F(0.4) C47'(0.4) H47D(0.4) H47E(0.4)
 H47F(0.4) C45'(0.4) H45A(0.4) H45B(0.4) H45C(0.4) C46'(0.4) H46D(0.4)
 H46E(0.4) H46F(0.4) C45(0.6) H45D(0.6) H45E(0.6) H45F(0.6)
5.a Free rotating group:
 C41(C42,C43,C44,C40,C46,C47,C48), C33(C31,C30,C34,C36,C35,C39), C3(C4,C5,C1,
 C2,C8,C9,C10,C6,C7)
5.b Me refined with riding coordinates:
 C48'(H48D,H48E,H48F), C49'(H49D,H49E,H49F), C47'(H47D,H47E,H47F), C45'(H45A,
 H45B,H45C), C46'(H46D,H46E,H46F)
5.c Aromatic/amide H refined with riding coordinates:
 C23(H23), C25(H25), C54(H54), C52(H52)
5.d Idealised Me refined with riding coordinates:
 C56(H56A,H56B,H56C), C57(H57A,H57B,H57C), C18(H18A,H18B,H18C), C17(H17A,H17B,
 H17C), C46(H46A,H46B,H46C), C47(H47A,H47B,H47C), C48(H48A,H48B,H48C), C36(H36A,
 H36B,H36C), C35(H35A,H35B,H35C), C16(H16A,H16B,H16C), C19(H19A,H19B,H19C),
 C20(H20A,H20B,H20C), C8(H8A,H8B,H8C), C9(H9A,H9B,H9C), C10(H10A,H10B,H10C),
 C6(H6A,H6B,H6C), C7(H7A,H7B,H7C), C49(H49A,H49B,H49C), C45(H45D,H45E,H45F),
 C58(H58A,H58B,H58C)
5.e Idealised Me refined as rotating group:
 C29(H29A,H29B,H29C), C27(H27A,H27B,H27C), C28(H28A,H28B,H28C), C39(H39A,H39B,
 H39C), C37(H37A,H37B,H37C), C38(H38A,H38B,H38C)
;
_olex2_submission_special_instructions 'No special instructions were received'

loop_
_space_group_symop_operation_xyz
'x, y, z'
'-x, y, -z+1/2'
'x+1/2, y+1/2, z'
'-x+1/2, y+1/2, -z+1/2'
'-x, -y, -z'
'x, -y, z-1/2'
'-x+1/2, -y+1/2, -z'
'x+1/2, -y+1/2, z-1/2'

loop_
_atom_site_label
_atom_site_type_symbol
_atom_site_fract_x
_atom_site_fract_y
_atom_site_fract_z
_atom_site_U_iso_or_equiv
_atom_site_adp_type
_atom_site_occupancy
_atom_site_site_symmetry_order
_atom_site_calc_flag
_atom_site_refinement_flags_posn
_atom_site_refinement_flags_adp
_atom_site_refinement_flags_occupancy
_atom_site_disorder_assembly
_atom_site_disorder_group
U1 U 0.10045(2) 0.04656(6) 0.11567(3) 0.0373(2) Uani 1 1 d . U . . .
U2 U 0.16758(2) 0.45587(6) -0.06568(3) 0.0347(2) Uani 1 1 d . U . . .
O6 O 0.1427(4) 0.3352(10) -0.0053(7) 0.036(3) Uani 1 1 d . U . . .
O3 O 0.1313(4) 0.0424(11) 0.0258(8) 0.045(3) Uani 1 1 d . U . . .
O4 O 0.1187(3) 0.1796(11) 0.0632(8) 0.037(3) Uani 1 1 d . U . . .
O5 O 0.1692(4) 0.2917(11) -0.0812(7) 0.039(3) Uani 1 1 d . U . . .
O7 O 0.1727(6) 0.065(2) -0.0930(12) 0.100(9) Uani 1 1 d . U . . .
C60 C 0.1490(5) 0.1764(16) -0.0249(10) 0.034(4) Uani 1 1 d . U . . .
C59 C 0.1320(5) 0.1306(16) 0.0245(11) 0.038(4) Uani 1 1 d . U . . .
C61 C 0.1540(5) 0.2697(16) -0.0363(10) 0.035(4) Uani 1 1 d . U . . .
C62 C 0.1616(5) 0.1108(16) -0.0627(10) 0.035(4) Uani 1 1 d . U . . .
O2 O 0.1944(4) 0.4609(12) -0.1414(8) 0.046(4) Uani 1 1 d . U . . .
O1 O 0.0795(3) 0.1418(13) 0.1724(7) 0.044(3) Uani 1 1 d . U . . .
C24 C 0.0430(5) 0.3380(17) 0.2845(11) 0.053(5) Uani 1 1 d D U . . .
C50 C 0.2130(5) 0.4593(17) -0.1901(12) 0.057(5) Uani 1 1 d D U . . .
C21 C 0.0679(4) 0.2040(15) 0.2083(10) 0.041(4) Uani 1 1 d D U . . .
C23 C 0.0406(5) 0.2465(18) 0.2985(11) 0.050(5) Uani 1 1 d D U . . .
H23 H 0.031267 0.227850 0.335049 0.060 Uiso 1 1 calc R . . . .
C22 C 0.0516(4) 0.1818(17) 0.2603(10) 0.044(4) Uani 1 1 d D U . . .
C25 C 0.0579(5) 0.3607(19) 0.2334(11) 0.049(5) Uani 1 1 d D U . . .
H25 H 0.060233 0.424597 0.224755 0.059 Uiso 1 1 calc R . . . .
C29 C 0.0872(7) 0.326(2) 0.1391(14) 0.058(7) Uani 1 1 d . U . . .
H29A H 0.109941 0.327174 0.156833 0.087 Uiso 1 1 calc GR . . . .
H29B H 0.080238 0.387591 0.122176 0.087 Uiso 1 1 calc GR . . . .
H29C H 0.082575 0.281036 0.102774 0.087 Uiso 1 1 calc GR . . . .
C26 C 0.0699(4) 0.2996(15) 0.1937(11) 0.043(4) Uani 1 1 d D U . . .
C27 C 0.0477(6) 0.079(2) 0.2789(14) 0.058(6) Uani 1 1 d . U . . .
H27A H 0.025202 0.065097 0.275505 0.087 Uiso 1 1 calc GR . . . .
H27B H 0.058849 0.068114 0.324697 0.087 Uiso 1 1 calc GR . . . .
H27C H 0.056562 0.039441 0.248170 0.087 Uiso 1 1 calc GR . . . .
C51 C 0.2190(6) 0.373(2) -0.2186(11) 0.063(6) Uani 1 1 d D U . . .
C54 C 0.2441(6) 0.535(3) -0.2589(15) 0.098(8) Uani 1 1 d D U . . .
H54 H 0.253834 0.589605 -0.271091 0.118 Uiso 1 1 calc R . . . .
C53 C 0.2501(7) 0.455(2) -0.2883(15) 0.100(9) Uani 1 1 d D U . . .
C55 C 0.2251(7) 0.542(2) -0.2131(15) 0.085(7) Uani 1 1 d D U . . .
C52 C 0.2369(5) 0.378(3) -0.2663(12) 0.080(7) Uani 1 1 d D U . . .
H52 H 0.240725 0.320949 -0.286828 0.096 Uiso 1 1 calc R . . . .
C56 C 0.2048(7) 0.289(3) -0.1970(15) 0.068(7) Uani 1 1 d . U . . .
H56A H 0.212000 0.280063 -0.148832 0.103 Uiso 1 1 calc R . . . .
H56B H 0.211185 0.235271 -0.220856 0.103 Uiso 1 1 calc R . . . .
H56C H 0.181714 0.294221 -0.206830 0.103 Uiso 1 1 calc R . . . .
C28 C 0.0308(7) 0.404(3) 0.3312(15) 0.071(8) Uani 1 1 d . U . . .
H28A H 0.007673 0.403724 0.321373 0.106 Uiso 1 1 calc GR . . . .
H28B H 0.038637 0.466016 0.325151 0.106 Uiso 1 1 calc GR . . . .
H28C H 0.038288 0.383774 0.377430 0.106 Uiso 1 1 calc GR . . . .
C57 C 0.2721(8) 0.466(5) -0.3381(18) 0.162(19) Uani 1 1 d . U . . .
H57A H 0.262424 0.508238 -0.373724 0.242 Uiso 1 1 calc R . . . .
H57B H 0.275599 0.405804 -0.357335 0.242 Uiso 1 1 calc R . . . .
H57C H 0.292313 0.491479 -0.315215 0.242 Uiso 1 1 calc R . . . .
C13 C 0.0706(8) -0.053(2) 0.0071(16) 0.069(5) Uani 1 1 d . U . . .
C12 C 0.0587(7) 0.032(2) -0.0051(15) 0.062(4) Uani 1 1 d . U . . .
C15 C 0.0411(8) -0.016(3) 0.0799(18) 0.088(6) Uani 1 1 d . U . . .
C18 C 0.0879(10) -0.111(3) -0.0326(18) 0.111(13) Uani 1 1 d . U . . .
H18A H 0.102696 -0.072225 -0.051581 0.167 Uiso 1 1 calc R . . . .
H18B H 0.072948 -0.140065 -0.068773 0.167 Uiso 1 1 calc R . . . .
H18C H 0.099623 -0.158350 -0.004041 0.167 Uiso 1 1 calc R . . . .
C14 C 0.0603(10) -0.088(3) 0.060(2) 0.090(6) Uani 1 1 d . U . . .
C17 C 0.0653(9) 0.097(3) -0.0644(18) 0.096(11) Uani 1 1 d . U . . .
H17A H 0.064814 0.161677 -0.050722 0.144 Uiso 1 1 calc R . . . .
H17B H 0.049037 0.086377 -0.104229 0.144 Uiso 1 1 calc R . . . .
H17C H 0.086134 0.082473 -0.074434 0.144 Uiso 1 1 calc R . . . .
C41 C 0.1020(5) 0.4664(15) -0.0792(10) 0.036(5) Uani 0.6 1 d D U P A 1
C42 C 0.1098(5) 0.4316(12) -0.1381(10) 0.044(5) Uani 0.6 1 d DG U P A 1
C43 C 0.1235(6) 0.5039(16) -0.1697(10) 0.052(6) Uani 0.6 1 d DG U P A 1
C44 C 0.1240(7) 0.5832(13) -0.1291(14) 0.055(7) Uani 0.6 1 d DG U P A 1
C40 C 0.1110(7) 0.5604(15) -0.0729(12) 0.051(6) Uani 0.6 1 d DG U P A 1
C46 C 0.0822(8) 0.418(2) -0.0364(16) 0.088(17) Uani 0.6 1 d DG U P A 1
H46A H 0.061130 0.405676 -0.062876 0.131 Uiso 0.6 1 calc R . P A 1
H46B H 0.080312 0.456763 0.001858 0.131 Uiso 0.6 1 calc R . P A 1
H46C H 0.092242 0.359080 -0.020518 0.131 Uiso 0.6 1 calc R . P A 1
C47 C 0.1025(10) 0.3358(16) -0.1654(18) 0.098(18) Uani 0.6 1 d DG U P A 1
H47A H 0.117360 0.319251 -0.194392 0.147 Uiso 0.6 1 calc R . P A 1
H47B H 0.080886 0.333992 -0.191113 0.147 Uiso 0.6 1 calc R . P A 1
H47C H 0.104558 0.291728 -0.128329 0.147 Uiso 0.6 1 calc R . P A 1
C48 C 0.1287(9) 0.505(3) -0.2404(12) 0.089(16) Uani 0.6 1 d DG U P A 1
H48A H 0.145737 0.547751 -0.244308 0.133 Uiso 0.6 1 calc R . P A 1
H48B H 0.109208 0.524049 -0.270242 0.133 Uiso 0.6 1 calc R . P A 1
H48C H 0.134449 0.442386 -0.252784 0.133 Uiso 0.6 1 calc R . P A 1
C33 C 0.2090(5) 0.4129(13) 0.0491(12) 0.060(5) Uani 1 1 d . U . . .
C31 C 0.2197(6) 0.5529(16) 0.0071(12) 0.082(7) Uani 1 1 d G U . . .
C30 C 0.1964(6) 0.5653(14) 0.0464(11) 0.104(9) Uani 1 1 d G U . . .
C34 C 0.1898(5) 0.4794(17) 0.0728(9) 0.087(7) Uani 1 1 d G U . . .
C36 C 0.2282(9) 0.623(2) -0.0408(18) 0.29(5) Uani 1 1 d G U . . .
H36A H 0.209546 0.636790 -0.075050 0.428 Uiso 1 1 calc R . . . .
H36B H 0.245032 0.598629 -0.062045 0.428 Uiso 1 1 calc R . . . .
H36C H 0.235497 0.679940 -0.016526 0.428 Uiso 1 1 calc R . . . .
C35 C 0.1767(10) 0.6521(19) 0.046(2) 0.28(4) Uani 1 1 d G U . . .
H35A H 0.190678 0.704857 0.060208 0.427 Uiso 1 1 calc R . . . .
H35B H 0.162153 0.644554 0.077454 0.427 Uiso 1 1 calc R . . . .
H35C H 0.164626 0.663070 0.001276 0.427 Uiso 1 1 calc R . . . .
C39 C 0.1642(7) 0.459(3) 0.1122(15) 0.21(3) Uani 1 1 d G U . . .
H39A H 0.144072 0.449594 0.081445 0.310 Uiso 1 1 calc GR . . . .
H39B H 0.162250 0.511355 0.141735 0.310 Uiso 1 1 calc GR . . . .
H39C H 0.169724 0.403277 0.139050 0.310 Uiso 1 1 calc GR . . . .
C32 C 0.2252(6) 0.463(2) 0.0093(15) 0.060(5) Uani 1 1 d . U . . .
C37 C 0.2515(7) 0.404(3) -0.018(2) 0.099(12) Uani 1 1 d . U . . .
H37A H 0.257387 0.350471 0.011047 0.148 Uiso 1 1 calc GR . . . .
H37B H 0.270238 0.442798 -0.017741 0.148 Uiso 1 1 calc GR . . . .
H37C H 0.243124 0.383425 -0.063442 0.148 Uiso 1 1 calc GR . . . .
C38 C 0.2180(11) 0.315(3) 0.068(3) 0.148(18) Uani 1 1 d . U . . .
H38A H 0.201418 0.286116 0.087968 0.222 Uiso 1 1 calc GR . . . .
H38B H 0.238011 0.313716 0.099871 0.222 Uiso 1 1 calc GR . . . .
H38C H 0.220312 0.280085 0.027708 0.222 Uiso 1 1 calc GR . . . .
C11 C 0.0398(7) 0.065(3) 0.0312(18) 0.075(6) Uani 1 1 d . U . . .
C16 C 0.0233(9) 0.156(3) 0.036(3) 0.146(17) Uani 1 1 d . U . . .
H16A H 0.039147 0.205442 0.046569 0.219 Uiso 1 1 calc R . . . .
H16B H 0.010649 0.153019 0.070881 0.219 Uiso 1 1 calc R . . . .
H16C H 0.009514 0.170056 -0.007045 0.219 Uiso 1 1 calc R . . . .
C19 C 0.0575(15) -0.181(3) 0.087(3) 0.18(2) Uani 1 1 d . U . . .
H19A H 0.076968 -0.215619 0.086539 0.268 Uiso 1 1 calc R . . . .
H19B H 0.039628 -0.213147 0.059337 0.268 Uiso 1 1 calc R . . . .
H19C H 0.053879 -0.176468 0.132875 0.268 Uiso 1 1 calc R . . . .
C20 C 0.0170(10) 0.005(5) 0.125(3) 0.165(18) Uani 1 1 d . U . . .
H20A H 0.024688 -0.019819 0.169586 0.248 Uiso 1 1 calc R . . . .
H20B H -0.003351 -0.022775 0.105782 0.248 Uiso 1 1 calc R . . . .
H20C H 0.014479 0.072430 0.127813 0.248 Uiso 1 1 calc R . . . .
C3 C 0.1618(3) -0.0179(13) 0.1564(7) 0.085(6) Uani 1 1 d . U . . .
C4 C 0.1426(4) -0.0879(10) 0.1749(7) 0.073(5) Uani 1 1 d G U . . .
C5 C 0.1277(3) -0.0531(9) 0.2258(6) 0.053(4) Uani 1 1 d G U . . .
C1 C 0.1379(3) 0.0392(9) 0.2380(6) 0.051(4) Uani 1 1 d G U . . .
C2 C 0.1587(3) 0.0616(10) 0.1950(8) 0.075(5) Uani 1 1 d G U . . .
C8 C 0.1858(5) -0.030(2) 0.1124(10) 0.22(2) Uani 1 1 d G U . . .
H8A H 0.177782 -0.074035 0.076614 0.323 Uiso 1 1 calc R . . . .
H8B H 0.205532 -0.054033 0.139075 0.323 Uiso 1 1 calc R . . . .
H8C H 0.189886 0.029447 0.092926 0.323 Uiso 1 1 calc R . . . .
C9 C 0.1405(6) -0.1853(12) 0.1487(11) 0.158(18) Uani 1 1 d G U . . .
H9A H 0.119722 -0.211104 0.151439 0.237 Uiso 1 1 calc R . . . .
H9B H 0.157065 -0.222981 0.175399 0.237 Uiso 1 1 calc R . . . .
H9C H 0.143135 -0.185187 0.102010 0.237 Uiso 1 1 calc R . . . .
C10 C 0.1110(5) -0.1087(13) 0.2707(10) 0.096(12) Uani 1 1 d G U . . .
H10A H 0.097169 -0.068196 0.290729 0.145 Uiso 1 1 calc R . . . .
H10B H 0.126682 -0.137125 0.306131 0.145 Uiso 1 1 calc R . . . .
H10C H 0.098418 -0.157111 0.244683 0.145 Uiso 1 1 calc R . . . .
C6 C 0.1331(5) 0.0953(12) 0.2979(8) 0.082(9) Uani 1 1 d G U . . .
H6A H 0.134006 0.161308 0.287584 0.124 Uiso 1 1 calc R . . . .
H6B H 0.149713 0.080375 0.336221 0.124 Uiso 1 1 calc R . . . .
H6C H 0.112403 0.080724 0.308538 0.124 Uiso 1 1 calc R . . . .
C7 C 0.1776(5) 0.1496(13) 0.1955(12) 0.162(18) Uani 1 1 d G U . . .
H7A H 0.181507 0.161790 0.150508 0.242 Uiso 1 1 calc R . . . .
H7B H 0.197827 0.142919 0.226520 0.242 Uiso 1 1 calc R . . . .
H7C H 0.165729 0.201111 0.209803 0.242 Uiso 1 1 calc R . . . .
C48' C 0.1430(13) 0.618(3) -0.207(2) 0.042(13) Uiso 0.4 1 d D U P A 2
H48D H 0.147924 0.677837 -0.185748 0.064 Uiso 0.4 1 calc R . P A 2
H48E H 0.162406 0.589796 -0.216679 0.064 Uiso 0.4 1 calc R . P A 2
H48F H 0.127864 0.626187 -0.249256 0.064 Uiso 0.4 1 calc R . P A 2
C44' C 0.1233(14) 0.584(3) -0.099(2) 0.038(13) Uiso 0.4 1 d D U P A 2
C43' C 0.1289(13) 0.556(3) -0.162(2) 0.037(12) Uiso 0.4 1 d D U P A 2
C41' C 0.1031(13) 0.439(3) -0.120(2) 0.039(14) Uiso 0.4 1 d D U P A 2
C40' C 0.1062(17) 0.513(4) -0.074(3) 0.06(2) Uiso 0.4 1 d D U P A 2
C42' C 0.1184(10) 0.463(3) -0.1728(18) 0.019(9) Uiso 0.4 1 d D U P A 2
C49 C 0.1333(14) 0.6791(19) -0.145(2) 0.094(17) Uani 0.6 1 d D U P A 1
H49A H 0.142802 0.711112 -0.104127 0.141 Uiso 0.6 1 calc R . P A 1
H49B H 0.114589 0.712987 -0.167624 0.141 Uiso 0.6 1 calc R . P A 1
H49C H 0.148715 0.675786 -0.175076 0.141 Uiso 0.6 1 calc R . P A 1
C49' C 0.124(2) 0.681(4) -0.072(3) 0.09(3) Uiso 0.4 1 d D U P A 2
H49D H 0.137237 0.719599 -0.094837 0.140 Uiso 0.4 1 calc R . P A 2
H49E H 0.102709 0.705561 -0.078246 0.140 Uiso 0.4 1 calc R . P A 2
H49F H 0.133301 0.679694 -0.023712 0.140 Uiso 0.4 1 calc R . P A 2
C47' C 0.1200(19) 0.412(4) -0.236(3) 0.07(2) Uiso 0.4 1 d D U P A 2
H47D H 0.132439 0.447168 -0.262739 0.107 Uiso 0.4 1 calc R . P A 2
H47E H 0.130025 0.351427 -0.224801 0.107 Uiso 0.4 1 calc R . P A 2
H47F H 0.098584 0.402426 -0.261666 0.107 Uiso 0.4 1 calc R . P A 2
C45' C 0.092(2) 0.511(5) -0.013(4) 0.10(3) Uiso 0.4 1 d D U P A 2
H45A H 0.081591 0.451501 -0.009702 0.144 Uiso 0.4 1 calc R . P A 2
H45B H 0.108639 0.519786 0.026756 0.144 Uiso 0.4 1 calc R . P A 2
H45C H 0.076398 0.560918 -0.014918 0.144 Uiso 0.4 1 calc R . P A 2
C46' C 0.084(2) 0.351(5) -0.121(4) 0.11(3) Uiso 0.4 1 d D U P A 2
H46D H 0.087120 0.313711 -0.159190 0.161 Uiso 0.4 1 calc R . P A 2
H46E H 0.091756 0.316836 -0.079515 0.161 Uiso 0.4 1 calc R . P A 2
H46F H 0.061939 0.366572 -0.124336 0.161 Uiso 0.4 1 calc R . P A 2
C45 C 0.1037(19) 0.617(5) -0.016(3) 0.11(2) Uani 0.6 1 d D U P A 1
H45D H 0.080829 0.618312 -0.017929 0.162 Uiso 0.6 1 calc R . P A 1
H45E H 0.111638 0.679786 -0.018489 0.162 Uiso 0.6 1 calc R . P A 1
H45F H 0.113993 0.588665 0.026604 0.162 Uiso 0.6 1 calc R . P A 1
C58 C 0.2199(18) 0.636(4) -0.184(3) 0.19(3) Uani 1 1 d . U . . .
H58A H 0.197233 0.649074 -0.191710 0.287 Uiso 1 1 calc R . . . .
H58B H 0.230597 0.683133 -0.206278 0.287 Uiso 1 1 calc R . . . .
H58C H 0.228575 0.635848 -0.136304 0.287 Uiso 1 1 calc R . . . .

loop_
_atom_site_aniso_label
_atom_site_aniso_U_11
_atom_site_aniso_U_22
_atom_site_aniso_U_33
_atom_site_aniso_U_23
_atom_site_aniso_U_13
_atom_site_aniso_U_12
U1 0.0339(4) 0.0464(5) 0.0327(4) -0.0062(3) 0.0093(3) -0.0006(3)
U2 0.0334(4) 0.0392(4) 0.0333(4) 0.0053(3) 0.0110(3) 0.0001(3)
O6 0.042(7) 0.035(6) 0.040(7) -0.001(5) 0.026(6) 0.004(6)
O3 0.068(8) 0.029(6) 0.042(7) -0.006(6) 0.019(6) 0.003(6)
O4 0.036(7) 0.037(6) 0.046(7) -0.004(5) 0.025(6) 0.009(5)
O5 0.055(9) 0.033(6) 0.036(7) -0.005(5) 0.024(6) 0.009(6)
O7 0.090(16) 0.13(2) 0.077(14) -0.052(14) 0.021(12) 0.048(15)
C60 0.037(10) 0.037(6) 0.032(9) -0.002(6) 0.016(7) 0.010(7)
C59 0.049(10) 0.032(6) 0.040(8) -0.004(6) 0.025(7) 0.007(6)
C61 0.039(9) 0.038(6) 0.031(8) 0.001(6) 0.016(7) 0.011(6)
C62 0.045(11) 0.036(9) 0.030(9) -0.006(8) 0.019(8) 0.001(8)
O2 0.044(8) 0.057(10) 0.042(7) 0.018(7) 0.023(6) -0.001(7)
O1 0.027(7) 0.070(9) 0.039(7) -0.015(6) 0.015(5) -0.004(6)
C24 0.022(10) 0.088(10) 0.053(11) -0.021(10) 0.015(8) 0.006(10)
C50 0.027(10) 0.111(13) 0.036(10) 0.021(10) 0.013(8) -0.016(11)
C21 0.013(8) 0.072(8) 0.043(10) -0.017(7) 0.013(7) -0.006(8)
C23 0.017(9) 0.092(10) 0.041(11) -0.016(9) 0.010(8) 0.000(9)
C22 0.014(8) 0.080(10) 0.040(10) -0.013(8) 0.011(7) -0.003(9)
C25 0.021(9) 0.074(11) 0.054(11) -0.025(9) 0.013(8) -0.006(10)
C29 0.067(17) 0.058(15) 0.059(14) -0.030(11) 0.037(12) -0.026(13)
C26 0.013(8) 0.072(8) 0.045(10) -0.018(8) 0.011(7) -0.006(8)
C27 0.036(13) 0.084(11) 0.063(16) -0.010(12) 0.031(12) -0.007(11)
C51 0.041(12) 0.123(13) 0.030(11) 0.021(10) 0.018(9) 0.006(12)
C54 0.021(12) 0.20(2) 0.073(17) 0.059(17) 0.007(10) -0.039(17)
C53 0.032(13) 0.22(2) 0.051(15) 0.075(15) 0.011(11) 0.010(16)
C55 0.051(15) 0.137(15) 0.069(16) 0.033(14) 0.014(12) -0.054(14)
C52 0.028(11) 0.18(2) 0.039(11) 0.055(13) 0.020(9) 0.037(13)
C56 0.052(15) 0.107(15) 0.058(16) 0.011(14) 0.039(13) 0.017(13)
C28 0.065(18) 0.099(17) 0.058(15) -0.017(15) 0.035(14) 0.012(17)
C57 0.046(17) 0.37(6) 0.07(2) 0.11(3) 0.034(16) 0.04(3)
C13 0.078(13) 0.050(10) 0.067(11) -0.022(8) -0.013(8) -0.007(8)
C12 0.055(10) 0.060(11) 0.060(9) -0.012(8) -0.014(7) -0.003(8)
C15 0.052(10) 0.128(15) 0.076(14) -0.020(11) -0.006(8) -0.047(10)
C18 0.13(3) 0.10(2) 0.080(19) -0.075(18) -0.031(15) 0.023(19)
C14 0.098(15) 0.072(11) 0.087(14) -0.005(9) -0.013(10) -0.043(9)
C17 0.09(2) 0.11(3) 0.071(16) 0.021(17) -0.021(13) -0.01(2)
C41 0.025(9) 0.034(13) 0.044(13) 0.006(10) -0.005(10) 0.004(11)
C42 0.045(10) 0.039(12) 0.044(12) -0.002(9) -0.004(9) 0.005(9)
C43 0.051(13) 0.055(13) 0.050(11) 0.013(10) 0.006(9) 0.013(13)
C44 0.046(16) 0.040(11) 0.079(17) 0.011(10) 0.011(13) 0.005(10)
C40 0.045(14) 0.035(13) 0.071(16) -0.007(11) 0.010(13) 0.003(10)
C46 0.07(3) 0.11(4) 0.09(3) 0.03(3) 0.03(3) -0.02(3)
C47 0.10(4) 0.064(19) 0.11(4) -0.04(2) -0.03(3) -0.01(2)
C48 0.09(4) 0.13(4) 0.050(13) 0.026(19) 0.015(17) 0.02(4)
C33 0.044(10) 0.079(12) 0.050(10) 0.007(9) -0.011(6) -0.007(8)
C31 0.096(18) 0.062(11) 0.073(18) -0.010(12) -0.022(11) -0.022(11)
C30 0.11(2) 0.102(15) 0.08(2) -0.031(16) -0.020(14) 0.027(16)
C34 0.068(17) 0.146(18) 0.043(11) -0.011(15) -0.003(10) 0.020(16)
C36 0.33(11) 0.18(5) 0.37(11) 0.14(7) 0.11(7) -0.07(6)
C35 0.29(10) 0.17(4) 0.39(13) -0.05(6) 0.04(7) 0.13(6)
C39 0.12(3) 0.44(7) 0.08(3) 0.03(5) 0.05(3) 0.03(4)
C32 0.041(8) 0.071(11) 0.063(11) -0.002(10) -0.003(7) -0.010(8)
C37 0.028(12) 0.16(3) 0.11(3) -0.01(2) 0.000(12) 0.013(16)
C38 0.11(3) 0.11(2) 0.19(5) 0.08(3) -0.05(3) 0.01(2)
C11 0.037(11) 0.093(15) 0.087(15) -0.029(11) -0.011(8) -0.005(10)
C16 0.07(2) 0.13(2) 0.21(4) -0.09(2) -0.06(2) 0.03(2)
C19 0.22(5) 0.096(16) 0.17(4) 0.04(2) -0.08(3) -0.098(19)
C20 0.061(19) 0.32(6) 0.12(3) -0.05(3) 0.03(2) -0.07(3)
C3 0.055(10) 0.140(15) 0.063(12) 0.050(10) 0.018(8) 0.044(10)
C4 0.092(13) 0.081(11) 0.043(11) 0.006(8) 0.000(9) 0.030(9)
C5 0.063(12) 0.046(9) 0.050(9) 0.009(7) 0.007(7) -0.012(8)
C1 0.048(10) 0.046(9) 0.052(8) 0.010(7) -0.007(6) -0.012(8)
C2 0.033(9) 0.108(14) 0.075(10) 0.042(10) -0.012(7) -0.022(9)
C8 0.12(3) 0.41(6) 0.14(4) 0.13(4) 0.09(3) 0.16(4)
C9 0.23(5) 0.095(15) 0.12(3) -0.04(2) -0.05(3) 0.073(17)
C10 0.10(3) 0.09(2) 0.10(2) 0.043(19) 0.023(18) -0.03(2)
C6 0.11(2) 0.056(16) 0.062(12) -0.008(12) -0.034(12) 0.022(17)
C7 0.06(2) 0.13(2) 0.25(5) 0.14(2) -0.07(2) -0.050(18)
C49 0.07(3) 0.051(14) 0.15(5) 0.04(2) 0.00(3) -0.010(18)
C45 0.15(6) 0.08(3) 0.09(3) -0.03(3) 0.03(3) 0.04(4)
C58 0.32(8) 0.132(18) 0.16(5) 0.01(3) 0.15(6) -0.09(4)

loop_
_atom_type_symbol
_atom_type_description
_atom_type_scat_dispersion_real
_atom_type_scat_dispersion_imag
_atom_type_scat_source
C C 0.0181 0.0091 'International Tables Vol C Tables 4.2.6.8 and 6.1.1.4'
H H 0.0000 0.0000 'International Tables Vol C Tables 4.2.6.8 and 6.1.1.4'
O O 0.0492 0.0322 'International Tables Vol C Tables 4.2.6.8 and 6.1.1.4'
U U -4.3638 13.4090 'International Tables Vol C Tables 4.2.6.8 and 6.1.1.4'

loop_
_geom_angle_atom_site_label_1
_geom_angle_atom_site_label_2
_geom_angle_atom_site_label_3
_geom_angle
_geom_angle_site_symmetry_1
_geom_angle_site_symmetry_3
_geom_angle_publ_flag
O3 U1 C13 67.9(9) . . ?
O3 U1 C12 71.8(8) . . ?
O3 U1 C15 114.3(9) . . ?
O3 U1 C14 93.7(11) . . ?
O3 U1 C3 66.2(5) . . ?
O3 U1 C4 84.6(5) . . ?
O3 U1 C5 112.9(5) . . ?
O3 U1 C1 111.9(5) . . ?
O3 U1 C2 82.9(5) . . ?
O4 U1 O3 54.5(5) . . ?
O4 U1 C13 101.8(8) . . ?
O4 U1 C12 83.0(8) . . ?
O4 U1 C15 121.7(10) . . ?
O4 U1 C14 128.9(9) . . ?
O4 U1 C3 91.7(5) . . ?
O4 U1 C4 120.8(5) . . ?
O4 U1 C5 131.3(4) . . ?
O4 U1 C1 104.7(5) . . ?
O4 U1 C2 81.8(4) . . ?
O1 U1 O3 140.6(6) . . ?
O1 U1 O4 86.0(6) . . ?
O1 U1 C13 127.0(8) . . ?
O1 U1 C12 105.4(8) . . ?
O1 U1 C15 83.4(10) . . ?
O1 U1 C14 113.2(11) . . ?
O1 U1 C3 122.5(5) . . ?
O1 U1 C4 122.1(5) . . ?
O1 U1 C5 93.2(5) . . ?
O1 U1 C1 76.2(5) . . ?
O1 U1 C2 93.6(6) . . ?
C13 U1 C12 27.9(9) . . ?
C13 U1 C3 109.8(8) . . ?
C13 U1 C4 98.7(7) . . ?
C12 U1 C3 131.3(7) . . ?
C12 U1 C4 126.4(7) . . ?
C15 U1 C13 47.7(11) . . ?
C15 U1 C12 46.1(11) . . ?
C15 U1 C14 30.9(12) . . ?
C15 U1 C3 140.6(11) . . ?
C15 U1 C4 113.2(11) . . ?
C15 U1 C5 106.5(10) . . ?
C15 U1 C1 127.5(9) . . ?
C15 U1 C2 155.8(9) . . ?
C14 U1 C13 28.6(11) . . ?
C14 U1 C12 46.9(11) . . ?
C14 U1 C3 112.3(11) . . ?
C14 U1 C4 89.5(10) . . ?
C14 U1 C5 95.9(9) . . ?
C14 U1 C2 138.5(10) . . ?
C3 U1 C4 29.22(14) . . ?
C5 U1 C13 116.6(8) . . ?
C5 U1 C12 142.5(7) . . ?
C5 U1 C3 48.86(19) . . ?
C5 U1 C4 29.68(14) . . ?
C1 U1 C13 146.0(7) . . ?
C1 U1 C12 172.3(7) . . ?
C1 U1 C14 125.4(9) . . ?
C1 U1 C3 48.92(17) . . ?
C1 U1 C4 48.99(18) . . ?
C1 U1 C5 30.07(12) . . ?
C1 U1 C2 30.00(12) . . ?
C2 U1 C13 139.3(8) . . ?
C2 U1 C12 154.7(8) . . ?
C2 U1 C3 29.77(13) . . ?
C2 U1 C4 49.03(19) . . ?
C2 U1 C5 49.59(17) . . ?
O6 U2 C42 74.9(6) . . ?
O6 U2 C43 105.6(6) . . ?
O6 U2 C44 112.3(6) . . ?
O6 U2 C33 71.9(6) . . ?
O6 U2 C32 100.6(8) . . ?
O6 U2 C44' 105.1(11) . . ?
O6 U2 C43' 117.7(9) . . ?
O6 U2 C40' 75.2(12) . . ?
O6 U2 C42' 94.7(8) . . ?
O5 U2 O6 52.9(5) . . ?
O5 U2 C42 81.0(6) . . ?
O5 U2 C43 100.8(6) . . ?
O5 U2 C44 129.1(6) . . ?
O5 U2 C33 81.8(6) . . ?
O5 U2 C32 93.9(8) . . ?
O5 U2 C44' 134.0(11) . . ?
O5 U2 C43' 117.2(9) . . ?
O5 U2 C40' 110.0(11) . . ?
O5 U2 C42' 88.4(9) . . ?
O2 U2 O6 137.4(6) . . ?
O2 U2 O5 84.5(6) . . ?
O2 U2 C42 100.6(7) . . ?
O2 U2 C43 79.3(6) . . ?
O2 U2 C44 93.0(7) . . ?
O2 U2 C33 106.0(7) . . ?
O2 U2 C32 80.6(8) . . ?
O2 U2 C44' 104.9(10) . . ?
O2 U2 C43' 78.4(10) . . ?
O2 U2 C40' 126.9(13) . . ?
O2 U2 C42' 82.1(9) . . ?
C42 U2 C44 49.4(3) . . ?
C42 U2 C33 146.6(6) . . ?
C43 U2 C42 30.8(2) . . ?
C43 U2 C44 30.1(3) . . ?
C43 U2 C33 174.4(6) . . ?
C43 U2 C32 153.7(8) . . ?
C33 U2 C44 145.7(7) . . ?
C33 U2 C40' 126.1(13) . . ?
C33 U2 C42' 166.5(9) . . ?
C32 U2 C42 174.6(8) . . ?
C32 U2 C44 136.0(8) . . ?
C32 U2 C33 29.4(8) . . ?
C32 U2 C43' 140.2(11) . . ?
C32 U2 C40' 143.9(13) . . ?
C32 U2 C42' 162.3(10) . . ?
C44' U2 C33 134.3(10) . . ?
C44' U2 C32 131.8(13) . . ?
C44' U2 C43' 30.4(6) . . ?
C44' U2 C40' 30.2(7) . . ?
C44' U2 C42' 50.2(12) . . ?
C43' U2 C33 161.0(9) . . ?
C43' U2 C40' 49.1(14) . . ?
C43' U2 C42' 29.9(5) . . ?
C42' U2 C40' 49.2(13) . . ?
C61 O6 U2 92.1(12) . . ?
C59 O3 U1 90.4(12) . . ?
C59 O4 U1 93.0(13) . . ?
C61 O5 U2 97.1(13) . . ?
C61 C60 C59 130.4(18) . . ?
C61 C60 C62 118.6(19) . . ?
C62 C60 C59 111.1(19) . . ?
O3 C59 U1 62.3(11) . . ?
O3 C59 C60 117.9(18) . . ?
O4 C59 U1 59.8(11) . . ?
O4 C59 O3 122(2) . . ?
O4 C59 C60 120(2) . . ?
C60 C59 U1 179.8(17) . . ?
O6 C61 U2 61.1(11) . . ?
O6 C61 C60 123.3(19) . . ?
O5 C61 U2 56.8(11) . . ?
O5 C61 O6 118(2) . . ?
O5 C61 C60 118.9(19) . . ?
C60 C61 U2 175.6(15) . . ?
O7 C62 C60 175(3) . . ?
C50 O2 U2 176.6(16) . . ?
C21 O1 U1 176.9(14) . . ?
C23 C24 C25 117(2) . . ?
C23 C24 C28 116(2) . . ?
C25 C24 C28 127(2) . . ?
O2 C50 C51 119.0(18) . . ?
O2 C50 C55 121(2) . . ?
C51 C50 C55 120(2) . . ?
O1 C21 C22 123.7(19) . . ?
O1 C21 C26 120.4(16) . . ?
C22 C21 C26 116(2) . . ?
C22 C23 C24 120(2) . . ?
C21 C22 C27 119.5(19) . . ?
C23 C22 C21 123(2) . . ?
C23 C22 C27 117(2) . . ?
C26 C25 C24 126(2) . . ?
C21 C26 C29 117.5(19) . . ?
C25 C26 C21 118(2) . . ?
C25 C26 C29 125(2) . . ?
C50 C51 C56 119.1(19) . . ?
C52 C51 C50 115(3) . . ?
C52 C51 C56 126(3) . . ?
C53 C54 C55 124(3) . . ?
C54 C53 C52 115(3) . . ?
C54 C53 C57 113(3) . . ?
C52 C53 C57 131(4) . . ?
C50 C55 C58 123(3) . . ?
C54 C55 C50 118(3) . . ?
C54 C55 C58 119(3) . . ?
C51 C52 C53 127(3) . . ?
C12 C13 U1 76.9(16) . . ?
C12 C13 C18 130(4) . . ?
C12 C13 C14 109(4) . . ?
C18 C13 U1 122(2) . . ?
C14 C13 U1 74.0(18) . . ?
C14 C13 C18 121(4) . . ?
C13 C12 U1 75.2(17) . . ?
C13 C12 C17 124(3) . . ?
C17 C12 U1 116.6(19) . . ?
C11 C12 U1 80.5(18) . . ?
C11 C12 C13 120(4) . . ?
C11 C12 C17 116(3) . . ?
C14 C15 U1 75.6(18) . . ?
C14 C15 C11 109(3) . . ?
C14 C15 C20 143(5) . . ?
C11 C15 U1 80.4(16) . . ?
C11 C15 C20 107(4) . . ?
C20 C15 U1 119(2) . . ?
C13 C14 U1 77.4(18) . . ?
C13 C14 C15 104(4) . . ?
C13 C14 C19 135(5) . . ?
C15 C14 U1 73.5(18) . . ?
C15 C14 C19 118(5) . . ?
C19 C14 U1 127(3) . . ?
C42 C41 U2 70.3(8) . . ?
C42 C41 C40 108.5 . . ?
C42 C41 C46 125.6 . . ?
C40 C41 U2 77.8(9) . . ?
C40 C41 C46 125.0 . . ?
C46 C41 U2 126.3(7) . . ?
C41 C42 U2 80.0(8) . . ?
C41 C42 C43 108.3 . . ?
C41 C42 C47 125.5 . . ?
C43 C42 U2 74.3(8) . . ?
C43 C42 C47 126.1 . . ?
C47 C42 U2 115.7(9) . . ?
C42 C43 U2 74.9(8) . . ?
C42 C43 C48 126.4 . . ?
C44 C43 U2 79.4(9) . . ?
C44 C43 C42 107.2 . . ?
C44 C43 C48 124.7 . . ?
C48 C43 U2 123.7(8) . . ?
C43 C44 U2 70.6(8) . . ?
C43 C44 C49 126.6(10) . . ?
C40 C44 U2 78.6(8) . . ?
C40 C44 C43 108.9 . . ?
C40 C44 C49 124.2(11) . . ?
C49 C44 U2 122(3) . . ?
C41 C40 U2 73.1(8) . . ?
C41 C40 C45 120(4) . . ?
C44 C40 U2 72.5(7) . . ?
C44 C40 C41 107.2 . . ?
C44 C40 C45 133(4) . . ?
C45 C40 U2 123(3) . . ?
C34 C33 U2 78.9(9) . . ?
C34 C33 C38 134(3) . . ?
C32 C33 U2 72.3(14) . . ?
C32 C33 C34 103.9(16) . . ?
C32 C33 C38 121(3) . . ?
C38 C33 U2 122(2) . . ?
C30 C31 U2 77.2(8) . . ?
C30 C31 C36 124.8 . . ?
C36 C31 U2 105.2(6) . . ?
C32 C31 U2 69.3(14) . . ?
C32 C31 C30 104.3(15) . . ?
C32 C31 C36 128.7(16) . . ?
C31 C30 U2 74.0(8) . . ?
C31 C30 C35 124.3 . . ?
C34 C30 U2 74.2(7) . . ?
C34 C30 C31 108.9 . . ?
C34 C30 C35 125.5 . . ?
C35 C30 U2 107.5(8) . . ?
C33 C34 U2 71.7(9) . . ?
C33 C34 C39 125.8 . . ?
C30 C34 U2 77.2(7) . . ?
C30 C34 C33 107.2 . . ?
C30 C34 C39 126.7 . . ?
C39 C34 U2 111.4(8) . . ?
C33 C32 U2 78.2(15) . . ?
C33 C32 C37 113(3) . . ?
C31 C32 U2 83.0(17) . . ?
C31 C32 C33 116(3) . . ?
C31 C32 C37 130(3) . . ?
C37 C32 U2 115.2(19) . . ?
C12 C11 U1 73.0(17) . . ?
C12 C11 C15 98(3) . . ?
C12 C11 C16 135(4) . . ?
C15 C11 U1 67.8(15) . . ?
C16 C11 U1 115(2) . . ?
C16 C11 C15 126(4) . . ?
C4 C3 U1 75.5(5) . . ?
C4 C3 C2 108.5 . . ?
C4 C3 C8 125.6 . . ?
C2 C3 U1 73.2(4) . . ?
C2 C3 C8 125.0 . . ?
C8 C3 U1 125.9(4) . . ?
C3 C4 U1 75.3(4) . . ?
C3 C4 C5 108.3 . . ?
C3 C4 C9 125.5 . . ?
C5 C4 U1 73.7(4) . . ?
C5 C4 C9 126.0 . . ?
C9 C4 U1 120.6(4) . . ?
C4 C5 U1 76.7(5) . . ?
C4 C5 C10 126.5 . . ?
C1 C5 U1 73.6(5) . . ?
C1 C5 C4 107.2 . . ?
C1 C5 C10 124.7 . . ?
C10 C5 U1 127.1(4) . . ?
C5 C1 U1 76.3(5) . . ?
C5 C1 C6 124.3 . . ?
C2 C1 U1 75.8(5) . . ?
C2 C1 C5 108.8 . . ?
C2 C1 C6 125.5 . . ?
C6 C1 U1 125.0(4) . . ?
C3 C2 U1 77.1(5) . . ?
C3 C2 C7 125.7 . . ?
C1 C2 U1 74.2(4) . . ?
C1 C2 C3 107.2 . . ?
C1 C2 C7 126.6 . . ?
C7 C2 U1 120.4(4) . . ?
C43' C44' U2 78(3) . . ?
C43' C44' C49' 128(4) . . ?
C40' C44' U2 78(4) . . ?
C40' C44' C43' 108(4) . . ?
C40' C44' C49' 122(4) . . ?
C49' C44' U2 126(5) . . ?
C48' C43' U2 120(4) . . ?
C44' C43' U2 72(3) . . ?
C44' C43' C48' 123(4) . . ?
C42' C43' U2 75(3) . . ?
C42' C43' C48' 129(4) . . ?
C42' C43' C44' 108(3) . . ?
C40' C41' U2 73(4) . . ?
C40' C41' C42' 108(4) . . ?
C40' C41' C46' 129(4) . . ?
C42' C41' U2 73(3) . . ?
C42' C41' C46' 122(4) . . ?
C46' C41' U2 125(5) . . ?
C44' C40' U2 71(4) . . ?
C44' C40' C41' 108(4) . . ?
C44' C40' C45' 129(4) . . ?
C41' C40' U2 77(4) . . ?
C41' C40' C45' 122(4) . . ?
C45' C40' U2 119(6) . . ?
C43' C42' U2 75(3) . . ?
C43' C42' C47' 123(3) . . ?
C41' C42' U2 77(3) . . ?
C41' C42' C43' 107(3) . . ?
C41' C42' C47' 129(4) . . ?
C47' C42' U2 121(4) . . ?

loop_
_geom_bond_atom_site_label_1
_geom_bond_atom_site_label_2
_geom_bond_distance
_geom_bond_site_symmetry_2
_geom_bond_publ_flag
U1 O3 2.463(16) . ?
U1 O4 2.406(15) . ?
U1 O1 2.109(15) . ?
U1 C13 2.75(3) . ?
U1 C12 2.77(3) . ?
U1 C15 2.68(3) . ?
U1 C14 2.71(3) . ?
U1 C3 2.777(14) . ?
U1 C4 2.779(14) . ?
U1 C5 2.741(13) . ?
U1 C1 2.706(12) . ?
U1 C2 2.728(13) . ?
U2 O6 2.493(14) . ?
U2 O5 2.400(15) . ?
U2 O2 2.099(14) . ?
U2 C42 2.67(2) . ?
U2 C43 2.66(2) . ?
U2 C44 2.77(3) . ?
U2 C33 2.73(2) . ?
U2 C32 2.66(3) . ?
U2 C44' 2.65(6) . ?
U2 C43' 2.73(5) . ?
U2 C40' 2.74(8) . ?
U2 C42' 2.74(4) . ?
O6 C61 1.28(2) . ?
O3 C59 1.28(3) . ?
O4 C59 1.27(2) . ?
O5 C61 1.26(2) . ?
O7 C62 1.07(3) . ?
C60 C59 1.51(3) . ?
C60 C61 1.39(3) . ?
C60 C62 1.40(3) . ?
O2 C50 1.39(2) . ?
O1 C21 1.32(3) . ?
C24 C23 1.36(2) . ?
C24 C25 1.37(2) . ?
C24 C28 1.51(3) . ?
C50 C51 1.42(2) . ?
C50 C55 1.42(2) . ?
C21 C22 1.417(18) . ?
C21 C26 1.42(2) . ?
C23 C22 1.36(2) . ?
C22 C27 1.55(4) . ?
C25 C26 1.36(2) . ?
C29 C26 1.50(3) . ?
C51 C52 1.35(2) . ?
C51 C56 1.48(4) . ?
C54 C53 1.36(2) . ?
C54 C55 1.36(2) . ?
C53 C52 1.36(2) . ?
C53 C57 1.52(4) . ?
C55 C58 1.51(7) . ?
C13 C12 1.33(4) . ?
C13 C18 1.46(5) . ?
C13 C14 1.35(5) . ?
C12 C17 1.60(5) . ?
C12 C11 1.29(4) . ?
C15 C14 1.44(6) . ?
C15 C11 1.53(5) . ?
C15 C20 1.54(6) . ?
C14 C19 1.46(6) . ?
C41 C42 1.4020 . ?
C41 C40 1.4144 . ?
C41 C46 1.5067 . ?
C42 C43 1.4139 . ?
C42 C47 1.5056 . ?
C43 C44 1.4131 . ?
C43 C48 1.5003 . ?
C44 C40 1.4061 . ?
C44 C49 1.500(16) . ?
C40 C45 1.504(16) . ?
C33 C34 1.4150 . ?
C33 C32 1.37(4) . ?
C33 C38 1.50(5) . ?
C31 C30 1.4125 . ?
C31 C36 1.5019 . ?
C31 C32 1.32(4) . ?
C30 C34 1.4055 . ?
C30 C35 1.5155 . ?
C34 C39 1.5100 . ?
C32 C37 1.60(5) . ?
C11 C16 1.52(5) . ?
C3 C4 1.4016 . ?
C3 C2 1.4148 . ?
C3 C8 1.5050 . ?
C4 C5 1.4142 . ?
C4 C9 1.5052 . ?
C5 C1 1.4133 . ?
C5 C10 1.5008 . ?
C1 C2 1.4064 . ?
C1 C6 1.5143 . ?
C2 C7 1.5098 . ?
C48' C43' 1.501(16) . ?
C44' C43' 1.414(15) . ?
C44' C40' 1.408(15) . ?
C44' C49' 1.504(16) . ?
C43' C42' 1.412(15) . ?
C41' C40' 1.409(16) . ?
C41' C42' 1.411(15) . ?
C41' C46' 1.503(16) . ?
C40' C45' 1.500(16) . ?
C42' C47' 1.506(16) . ?
